data_2107155
loop_
_publ_author_name
'Schaefer, W.P.'
'Lighty, R.A.'

_publ_section_title
;
 The Structure of Octammine-mue-amido-mue-hydroxodicobalt Disulfate
 Dihydrate
;
_journal_name_full 'Acta Crystallographica B (24,1968-38,1982)'
_journal_page_first 1777
_journal_page_last 1784
_journal_volume 28
_journal_year 1972
_chemical_formula_sum 'Co2 H31 N9 O11 S2'
_chemical_name_systematic 'Co2 (N H3)8 (N H2) (O H) (S O4)2 (H2 O)2'
_space_group_IT_number 2
_symmetry_space_group_name_Hall '-P 1'
_symmetry_space_group_name_H-M 'P -1'
_cell_angle_alpha 106.92
_cell_angle_beta 111.72
_cell_angle_gamma 68.62
_cell_formula_units_Z 1
_cell_length_a 9.066
_cell_length_b 8.601
_cell_length_c 6.977
_cell_volume 462.908
_citation_journal_id_ASTM ACBCAR
_cod_data_source_file Schaefer_ACBCAR_1972_1744.cif
_cod_data_source_block H31Co2N9O11S2
_cod_original_cell_volume 462.9084
_cod_original_formula_sum 'H31 Co2 N9 O11 S2'
_cod_database_code 2107155

loop_
_symmetry_equiv_pos_as_xyz
x,y,z
-x,-y,-z

loop_
_atom_site_label
_atom_site_type_symbol
_atom_site_fract_x
_atom_site_fract_y
_atom_site_fract_z
_atom_site_occupancy
_atom_site_U_iso_or_equiv
H6 H+1 0.746 0.629 0.571 1 0.0
O5 O-2 0.3764 0.235 0.6966 1 0.0
H7 H+1 0.837 0.351 0.885 1 0.0
O4 O-2 0.1454 0.1422 0.6524 1 0.0
N2 N-3 0.773 0.5672 0.6525 1 0.0
H1 H+1 0.52 0.185 0.278 1 0.0
H4 H+1 0.755 0.626 0.758 1 0.0
N3 N-3 0.8293 0.276 0.7769 1 0.0
H8 H+1 0.8 0.206 0.806 1 0.0
O3 O-2 0.141 0.4339 0.8028 1 0.0
H12 H+1 0.787 0.221 0.264 1 0.0
H11 H+1 0.836 0.365 0.324 1 0.0
H5 H+1 0.879 0.52 0.688 1 0.0
H15 H+1 0.703 0.995 0.949 1 0.0
H3 H+1 0.666 0.085 0.427 1 0.0
O6 O-2 0.6993 0.0823 0.9341 1 0.0
N1 N-3 0.587 0.1837 0.4192 1 0.0
H10 H+1 0.925 0.233 0.429 1 0.0
O2 O-2 0.3252 0.2092 0.9955 1 0.0
O1 O-2 0.4971 0.4976 0.325 0.5 0.0
S1 S+6 0.2456 0.2564 0.7865 1 0.0
N4 N-3 0.8208 0.2845 0.361 1 0.0
H13 H+1 0.524 0.568 0.279 0.75 0.0
H9 H+1 0.936 0.22 0.76 1 0.0
H2 H+1 0.532 0.168 0.479 1 0.0
N5 N-3 0.4944 0.5034 0.3111 0.5 0.0
H16 H+1 0.615 0.12 0.891 1 0.0
Co1 Co+3 0.6692 0.3834 0.5354 1 0.0
H14 H+1 0.471 0.44 0.211 0.75 0.0
